data_4086200
loop_
_publ_author_name
'Song, Li-Cheng'
'Gu, Zhen-Chao'
'Zhang, Wei-Wei'
'Li, Qian-Li'
'Wang, Yong-Xiang'
'Wang, Hong-Fa'

_publ_section_title
;
 Synthesis, Structure, and Electrocatalysis of Butterfly [Fe2SP] Cluster
 Complexes Relevant to [FeFe]-Hydrogenases
;
_journal_issue 16
_journal_name_full Organometallics
_journal_page_first 4147
_journal_paper_doi 10.1021/acs.organomet.5b00560
_journal_volume 34
_journal_year 2015
_chemical_formula_sum 'C14 H9 Fe2 O8 P S'
_chemical_formula_weight 479.94
_chemical_name_systematic
; 
 ? 
;
_space_group_IT_number 14
_symmetry_cell_setting monoclinic
_symmetry_space_group_name_Hall '-P 2yn'
_symmetry_space_group_name_H-M 'P 1 21/n 1'
_atom_sites_solution_hydrogens geom
_atom_sites_solution_primary direct
_atom_sites_solution_secondary difmap
_audit_creation_method SHELXL-97
_cell_angle_alpha 90.00
_cell_angle_beta 114.750(4)
_cell_angle_gamma 90.00
_cell_formula_units_Z 4
_cell_length_a 14.986(4)
_cell_length_b 7.782(2)
_cell_length_c 16.861(5)
_cell_measurement_reflns_used 5785
_cell_measurement_temperature 113(2)
_cell_measurement_theta_max 27.9
_cell_measurement_theta_min 1.3
_cell_volume 1785.7(8)
_computing_cell_refinement CrystalClear
_computing_data_collection CrystalClear
_computing_data_reduction CrystalClear
_computing_molecular_graphics 'Bruker SHELXTL'
_computing_publication_material 'CrystalStructure 3.8'
_computing_structure_refinement 'SHELXL-97 (Sheldrick, 1997)'
_computing_structure_solution 'SHELXS-97 (Sheldrick, 1990)'
_diffrn_ambient_temperature 113(2)
_diffrn_detector_area_resol_mean 14.22
_diffrn_measured_fraction_theta_full 0.995
_diffrn_measured_fraction_theta_max 0.995
_diffrn_measurement_device_type 'Rigaku Saturn724 CCD'
_diffrn_measurement_method '\w and \f scans'
_diffrn_radiation_monochromator multilayer
_diffrn_radiation_source 'rotating anode'
_diffrn_radiation_type MoK\a
_diffrn_radiation_wavelength 0.71073
_diffrn_reflns_av_R_equivalents 0.0462
_diffrn_reflns_av_sigmaI/netI 0.0489
_diffrn_reflns_limit_h_max 19
_diffrn_reflns_limit_h_min -19
_diffrn_reflns_limit_k_max 10
_diffrn_reflns_limit_k_min -9
_diffrn_reflns_limit_l_max 21
_diffrn_reflns_limit_l_min -22
_diffrn_reflns_number 17956
_diffrn_reflns_theta_full 27.95
_diffrn_reflns_theta_max 27.95
_diffrn_reflns_theta_min 1.53
_diffrn_standards_decay_% 0
_diffrn_standards_interval_count 0
_diffrn_standards_interval_time 0
_diffrn_standards_number 0
_exptl_absorpt_coefficient_mu 1.870
_exptl_absorpt_correction_T_max 0.8067
_exptl_absorpt_correction_T_min 0.7061
_exptl_absorpt_correction_type multi-scan
_exptl_absorpt_process_details CrystalClear
_exptl_crystal_colour Colorless
_exptl_crystal_density_diffrn 1.785
_exptl_crystal_density_method 'not measured'
_exptl_crystal_description Prism
_exptl_crystal_F_000 960
_exptl_crystal_size_max 0.20
_exptl_crystal_size_mid 0.18
_exptl_crystal_size_min 0.12
_refine_diff_density_max 0.372
_refine_diff_density_min -0.380
_refine_diff_density_rms 0.067
_refine_ls_extinction_method none
_refine_ls_goodness_of_fit_ref 1.057
_refine_ls_hydrogen_treatment constr
_refine_ls_matrix_type full
_refine_ls_number_parameters 235
_refine_ls_number_reflns 4271
_refine_ls_number_restraints 0
_refine_ls_restrained_S_all 1.057
_refine_ls_R_factor_all 0.0342
_refine_ls_R_factor_gt 0.0242
_refine_ls_shift/su_max 0.001
_refine_ls_shift/su_mean 0.000
_refine_ls_structure_factor_coef Fsqd
_refine_ls_weighting_details 'calc w=1/[\s^2^(Fo^2^)+(0.0000P)^2^+0.0000P] where P=(Fo^2^+2Fc^2^)/3'
_refine_ls_weighting_scheme calc
_refine_ls_wR_factor_gt 0.0407
_refine_ls_wR_factor_ref 0.0421
_reflns_number_gt 3255
_reflns_number_total 4271
_reflns_threshold_expression >2sigma(I)
_cod_data_source_file om5b00560_si_002.cif
_cod_data_source_block 2
_cod_depositor_comments
;
The following automatic conversions were performed:

'_symmetry_cell_setting' value 'Monoclinic' changed to 'monoclinic'
according to
/usr/data/users/saulius/crontab/automatic-downloads/rss-feeds/ACS/lib/dictionaries/cif_core.dic
dictionary named 'cif_core.dic' version 2.4.2 from 2011-04-26.

Automatic conversion script
Id: cif_fix_values 3271 2015-04-21 07:52:19Z andrius 

 Adding full bibliography for 4086199--4086206.cif.
;
_cod_original_cell_volume 1785.8(9)
_cod_original_sg_symbol_H-M P2(1)/n
_cod_database_code 4086200

loop_
_symmetry_equiv_pos_as_xyz
'x, y, z'
'-x+1/2, y+1/2, -z+1/2'
'-x, -y, -z'
'x-1/2, -y-1/2, z-1/2'

loop_
_atom_site_label
_atom_site_type_symbol
_atom_site_fract_x
_atom_site_fract_y
_atom_site_fract_z
_atom_site_U_iso_or_equiv
_atom_site_adp_type
_atom_site_occupancy
_atom_site_symmetry_multiplicity
_atom_site_calc_flag
_atom_site_refinement_flags
Fe1 Fe 0.213969(18) 0.80464(3) 0.083081(16) 0.01724(7) Uani 1 1 d .
Fe2 Fe 0.226557(18) 0.50315(3) 0.024144(16) 0.01719(7) Uani 1 1 d .
P1 P 0.30062(3) 0.73548(6) 0.01422(3) 0.01659(11) Uani 1 1 d .
S1 S 0.30691(3) 0.58520(6) 0.16632(3) 0.01990(11) Uani 1 1 d .
O1 O 0.07940(10) 0.99106(16) -0.07193(8) 0.0343(4) Uani 1 1 d .
O2 O 0.31860(9) 1.10327(17) 0.18583(8) 0.0340(3) Uani 1 1 d .
O3 O 0.05587(9) 0.72288(18) 0.13972(8) 0.0348(4) Uani 1 1 d .
O4 O 0.09280(10) 0.29928(18) 0.07713(9) 0.0364(4) Uani 1 1 d .
O5 O 0.33870(10) 0.23254(18) -0.01500(9) 0.0400(4) Uani 1 1 d .
O6 O 0.07294(9) 0.57884(17) -0.14910(8) 0.0279(3) Uani 1 1 d .
O7 O 0.41885(8) 0.74684(16) 0.05806(7) 0.0220(3) Uani 1 1 d .
O8 O 0.27705(8) 0.83375(14) -0.07674(7) 0.0194(3) Uani 1 1 d .
C1 C 0.13108(13) 0.9186(2) -0.01042(12) 0.0228(4) Uani 1 1 d .
C2 C 0.27695(13) 0.9864(2) 0.14697(11) 0.0220(4) Uani 1 1 d .
C3 C 0.11796(13) 0.7558(2) 0.12045(11) 0.0235(4) Uani 1 1 d .
C4 C 0.14420(14) 0.3768(2) 0.05688(12) 0.0247(4) Uani 1 1 d .
C5 C 0.29578(13) 0.3368(3) 0.00148(12) 0.0257(5) Uani 1 1 d .
C6 C 0.13339(13) 0.5428(2) -0.08199(12) 0.0200(4) Uani 1 1 d .
C7 C 0.43798(12) 0.6317(2) 0.20025(11) 0.0247(4) Uani 1 1 d .
H7A H 0.4522 0.7472 0.2273 0.030 Uiso 1 1 calc R
H7B H 0.4769 0.5475 0.2456 0.030 Uiso 1 1 calc R
C8 C 0.47208(12) 0.6265(2) 0.12726(11) 0.0257(5) Uani 1 1 d .
H8A H 0.5431 0.6537 0.1515 0.031 Uiso 1 1 calc R
H8B H 0.4629 0.5088 0.1027 0.031 Uiso 1 1 calc R
C9 C 0.32514(12) 0.7970(2) -0.13143(11) 0.0159(4) Uani 1 1 d .
C10 C 0.40755(12) 0.8919(2) -0.11984(11) 0.0222(4) Uani 1 1 d .
H10 H 0.4347 0.9721 -0.0733 0.027 Uiso 1 1 calc R
C11 C 0.44968(13) 0.8662(2) -0.17854(12) 0.0267(5) Uani 1 1 d .
H11 H 0.5066 0.9295 -0.1720 0.032 Uiso 1 1 calc R
C12 C 0.40985(13) 0.7506(2) -0.24575(12) 0.0271(5) Uani 1 1 d .
H12 H 0.4393 0.7343 -0.2853 0.033 Uiso 1 1 calc R
C13 C 0.32711(15) 0.6579(2) -0.25601(12) 0.0302(5) Uani 1 1 d .
H13 H 0.2995 0.5784 -0.3028 0.036 Uiso 1 1 calc R
C14 C 0.28400(13) 0.6809(2) -0.19758(11) 0.0248(4) Uani 1 1 d .
H14 H 0.2274 0.6173 -0.2037 0.030 Uiso 1 1 calc R

loop_
_atom_site_aniso_label
_atom_site_aniso_U_11
_atom_site_aniso_U_22
_atom_site_aniso_U_33
_atom_site_aniso_U_23
_atom_site_aniso_U_13
_atom_site_aniso_U_12
Fe1 0.01931(14) 0.01784(15) 0.01483(13) 0.00028(12) 0.00739(11) 0.00243(12)
Fe2 0.01823(13) 0.01611(15) 0.01596(13) -0.00016(11) 0.00591(10) 0.00055(11)
P1 0.0174(2) 0.0177(3) 0.0143(2) -0.0005(2) 0.00622(19) 0.0009(2)
S1 0.0218(2) 0.0218(3) 0.0146(2) 0.0018(2) 0.00614(18) 0.0027(2)
O1 0.0397(8) 0.0343(9) 0.0248(8) 0.0076(7) 0.0096(7) 0.0166(7)
O2 0.0357(8) 0.0332(9) 0.0314(8) -0.0097(7) 0.0125(7) -0.0064(7)
O3 0.0262(8) 0.0497(10) 0.0343(8) 0.0138(7) 0.0183(7) 0.0091(7)
O4 0.0362(8) 0.0358(9) 0.0426(9) 0.0023(7) 0.0219(7) -0.0083(7)
O5 0.0366(9) 0.0347(9) 0.0444(9) -0.0113(7) 0.0127(7) 0.0114(7)
O6 0.0268(7) 0.0302(9) 0.0201(7) -0.0012(6) 0.0033(6) 0.0020(6)
O7 0.0168(6) 0.0276(8) 0.0202(7) 0.0021(6) 0.0064(5) -0.0006(6)
O8 0.0229(7) 0.0214(7) 0.0176(6) 0.0022(6) 0.0121(5) 0.0037(6)
C1 0.0284(11) 0.0187(11) 0.0248(11) -0.0041(9) 0.0147(9) 0.0017(9)
C2 0.0244(10) 0.0258(12) 0.0180(10) 0.0033(9) 0.0110(8) 0.0070(9)
C3 0.0246(10) 0.0244(12) 0.0190(10) 0.0058(9) 0.0065(8) 0.0106(9)
C4 0.0286(11) 0.0204(11) 0.0232(10) -0.0008(9) 0.0090(9) 0.0025(9)
C5 0.0225(10) 0.0273(13) 0.0224(10) -0.0025(9) 0.0046(8) -0.0020(9)
C6 0.0239(10) 0.0145(10) 0.0256(10) -0.0037(8) 0.0143(9) -0.0014(8)
C7 0.0198(10) 0.0303(12) 0.0178(10) -0.0001(9) 0.0018(8) 0.0024(9)
C8 0.0165(9) 0.0327(13) 0.0233(10) 0.0016(9) 0.0037(8) 0.0013(9)
C9 0.0188(9) 0.0157(10) 0.0158(9) 0.0050(8) 0.0096(7) 0.0048(8)
C10 0.0232(10) 0.0224(11) 0.0184(10) -0.0008(8) 0.0063(8) -0.0030(8)
C11 0.0212(10) 0.0316(13) 0.0313(11) 0.0086(10) 0.0149(9) -0.0002(9)
C12 0.0372(12) 0.0243(12) 0.0293(11) 0.0079(9) 0.0232(10) 0.0069(9)
C13 0.0475(13) 0.0235(12) 0.0254(11) -0.0073(9) 0.0209(10) -0.0060(10)
C14 0.0290(11) 0.0240(11) 0.0251(10) 0.0007(9) 0.0151(9) -0.0058(9)

loop_
_atom_type_symbol
_atom_type_description
_atom_type_scat_dispersion_real
_atom_type_scat_dispersion_imag
_atom_type_scat_source
C C 0.0033 0.0016 'International Tables Vol C Tables 4.2.6.8 and 6.1.1.4'
H H 0.0000 0.0000 'International Tables Vol C Tables 4.2.6.8 and 6.1.1.4'
O O 0.0106 0.0060 'International Tables Vol C Tables 4.2.6.8 and 6.1.1.4'
S S 0.1246 0.1234 'International Tables Vol C Tables 4.2.6.8 and 6.1.1.4'
P P 0.1023 0.0942 'International Tables Vol C Tables 4.2.6.8 and 6.1.1.4'
Fe Fe 0.3463 0.8444 'International Tables Vol C Tables 4.2.6.8 and 6.1.1.4'

loop_
_geom_angle_atom_site_label_1
_geom_angle_atom_site_label_2
_geom_angle_atom_site_label_3
_geom_angle
C1 Fe1 C2 97.82(8)
C1 Fe1 C3 92.89(8)
C2 Fe1 C3 104.41(8)
C1 Fe1 P1 90.10(6)
C2 Fe1 P1 103.79(6)
C3 Fe1 P1 150.95(6)
C1 Fe1 S1 159.74(6)
C2 Fe1 S1 100.91(6)
C3 Fe1 S1 89.90(6)
P1 Fe1 S1 78.02(3)
C1 Fe1 Fe2 104.33(6)
C2 Fe1 Fe2 147.55(6)
C3 Fe1 Fe2 97.92(6)
P1 Fe1 Fe2 53.502(16)
S1 Fe1 Fe2 55.41(2)
C6 Fe2 C5 101.03(8)
C6 Fe2 C4 92.99(8)
C5 Fe2 C4 101.47(9)
C6 Fe2 P1 89.38(6)
C5 Fe2 P1 102.99(7)
C4 Fe2 P1 154.49(6)
C6 Fe2 S1 149.08(6)
C5 Fe2 S1 109.13(6)
C4 Fe2 S1 87.68(6)
P1 Fe2 S1 77.58(2)
C6 Fe2 Fe1 94.38(6)
C5 Fe2 Fe1 151.26(6)
C4 Fe2 Fe1 101.79(6)
P1 Fe2 Fe1 52.70(2)
S1 Fe2 Fe1 55.429(15)
O7 P1 O8 99.85(6)
O7 P1 Fe1 122.50(5)
O8 P1 Fe1 117.04(5)
O7 P1 Fe2 120.75(5)
O8 P1 Fe2 123.61(5)
Fe1 P1 Fe2 73.80(2)
C7 S1 Fe2 114.09(6)
C7 S1 Fe1 110.02(6)
Fe2 S1 Fe1 69.16(2)
C8 O7 P1 117.60(10)
C9 O8 P1 123.63(10)
O1 C1 Fe1 177.98(16)
O2 C2 Fe1 177.67(16)
O3 C3 Fe1 176.78(16)
O4 C4 Fe2 179.58(18)
O5 C5 Fe2 178.31(17)
O6 C6 Fe2 175.77(16)
C8 C7 S1 114.91(12)
O7 C8 C7 112.16(14)
C14 C9 C10 122.73(16)
C14 C9 O8 119.09(15)
C10 C9 O8 117.95(15)
C9 C10 C11 117.86(17)
C12 C11 C10 120.71(17)
C11 C12 C13 120.21(17)
C12 C13 C14 120.01(17)
C9 C14 C13 118.48(17)

loop_
_geom_bond_atom_site_label_1
_geom_bond_atom_site_label_2
_geom_bond_distance
Fe1 C1 1.7818(19)
Fe1 C2 1.7888(19)
Fe1 C3 1.8360(19)
Fe1 P1 2.1416(7)
Fe1 S1 2.2780(6)
Fe1 Fe2 2.5855(7)
Fe2 C6 1.7763(19)
Fe2 C5 1.797(2)
Fe2 C4 1.835(2)
Fe2 P1 2.1644(7)
Fe2 S1 2.2776(8)
P1 O7 1.6115(12)
P1 O8 1.6150(12)
S1 C7 1.8373(18)
O1 C1 1.149(2)
O2 C2 1.142(2)
O3 C3 1.1358(19)
O4 C4 1.137(2)
O5 C5 1.140(2)
O6 C6 1.149(2)
O7 C8 1.4477(19)
O8 C9 1.4170(18)
C7 C8 1.518(2)
C9 C14 1.366(2)
C9 C10 1.381(2)
C10 C11 1.393(2)
C11 C12 1.372(2)
C12 C13 1.382(2)
C13 C14 1.397(2)

loop_
_geom_torsion_atom_site_label_1
_geom_torsion_atom_site_label_2
_geom_torsion_atom_site_label_3
_geom_torsion_atom_site_label_4
_geom_torsion
C1 Fe1 Fe2 C6 -6.63(8)
C2 Fe1 Fe2 C6 -138.20(12)
C3 Fe1 Fe2 C6 88.42(8)
P1 Fe1 Fe2 C6 -85.87(6)
S1 Fe1 Fe2 C6 172.79(6)
C1 Fe1 Fe2 C5 115.96(14)
C2 Fe1 Fe2 C5 -15.60(16)
C3 Fe1 Fe2 C5 -148.99(13)
P1 Fe1 Fe2 C5 36.73(12)
S1 Fe1 Fe2 C5 -64.61(12)
C1 Fe1 Fe2 C4 -100.62(9)
C2 Fe1 Fe2 C4 127.82(12)
C3 Fe1 Fe2 C4 -5.56(8)
P1 Fe1 Fe2 C4 -179.85(6)
S1 Fe1 Fe2 C4 78.81(6)
C1 Fe1 Fe2 P1 79.24(6)
C2 Fe1 Fe2 P1 -52.33(11)
C3 Fe1 Fe2 P1 174.29(5)
S1 Fe1 Fe2 P1 -101.34(3)
C1 Fe1 Fe2 S1 -179.42(6)
C2 Fe1 Fe2 S1 49.01(10)
C3 Fe1 Fe2 S1 -84.37(6)
P1 Fe1 Fe2 S1 101.34(3)
C1 Fe1 P1 O7 135.64(8)
C2 Fe1 P1 O7 37.56(8)
C3 Fe1 P1 O7 -128.22(12)
S1 Fe1 P1 O7 -60.90(6)
Fe2 Fe1 P1 O7 -116.50(6)
C1 Fe1 P1 O8 12.08(8)
C2 Fe1 P1 O8 -86.00(8)
C3 Fe1 P1 O8 108.22(12)
S1 Fe1 P1 O8 175.54(5)
Fe2 Fe1 P1 O8 119.93(6)
C1 Fe1 P1 Fe2 -107.86(6)
C2 Fe1 P1 Fe2 154.07(6)
C3 Fe1 P1 Fe2 -11.71(11)
S1 Fe1 P1 Fe2 55.61(2)
C6 Fe2 P1 O7 -145.44(8)
C5 Fe2 P1 O7 -44.26(8)
C4 Fe2 P1 O7 118.91(15)
S1 Fe2 P1 O7 62.81(5)
Fe1 Fe2 P1 O7 118.57(6)
C6 Fe2 P1 O8 -16.06(8)
C5 Fe2 P1 O8 85.12(8)
C4 Fe2 P1 O8 -111.71(14)
S1 Fe2 P1 O8 -167.81(6)
Fe1 Fe2 P1 O8 -112.05(6)
C6 Fe2 P1 Fe1 95.98(6)
C5 Fe2 P1 Fe1 -162.84(6)
C4 Fe2 P1 Fe1 0.33(14)
S1 Fe2 P1 Fe1 -55.76(2)
C6 Fe2 S1 C7 -117.45(13)
C5 Fe2 S1 C7 49.27(9)
C4 Fe2 S1 C7 150.60(9)
P1 Fe2 S1 C7 -50.36(7)
Fe1 Fe2 S1 C7 -103.36(7)
C6 Fe2 S1 Fe1 -14.09(11)
C5 Fe2 S1 Fe1 152.63(7)
C4 Fe2 S1 Fe1 -106.04(6)
P1 Fe2 S1 Fe1 53.00(2)
C1 Fe1 S1 C7 110.65(18)
C2 Fe1 S1 C7 -46.60(8)
C3 Fe1 S1 C7 -151.26(8)
P1 Fe1 S1 C7 55.36(6)
Fe2 Fe1 S1 C7 109.04(6)
C1 Fe1 S1 Fe2 1.61(17)
C2 Fe1 S1 Fe2 -155.64(6)
C3 Fe1 S1 Fe2 99.70(6)
P1 Fe1 S1 Fe2 -53.68(2)
O8 P1 O7 C8 -159.94(12)
Fe1 P1 O7 C8 68.93(13)
Fe2 P1 O7 C8 -20.73(13)
O7 P1 O8 C9 48.24(13)
Fe1 P1 O8 C9 -177.26(11)
Fe2 P1 O8 C9 -89.37(13)
C2 Fe1 C1 O1 100(5)
C3 Fe1 C1 O1 -155(5)
P1 Fe1 C1 O1 -4(5)
S1 Fe1 C1 O1 -58(5)
Fe2 Fe1 C1 O1 -57(5)
C1 Fe1 C2 O2 -70(4)
C3 Fe1 C2 O2 -165(4)
P1 Fe1 C2 O2 22(4)
S1 Fe1 C2 O2 102(4)
Fe2 Fe1 C2 O2 63(4)
C1 Fe1 C3 O3 50(3)
C2 Fe1 C3 O3 149(3)
P1 Fe1 C3 O3 -46(3)
S1 Fe1 C3 O3 -110(3)
Fe2 Fe1 C3 O3 -55(3)
C6 Fe2 C4 O4 -65(25)
C5 Fe2 C4 O4 -167(100)
P1 Fe2 C4 O4 30(25)
S1 Fe2 C4 O4 84(25)
Fe1 Fe2 C4 O4 30(25)
C6 Fe2 C5 O5 20(6)
C4 Fe2 C5 O5 115(6)
P1 Fe2 C5 O5 -72(6)
S1 Fe2 C5 O5 -153(6)
Fe1 Fe2 C5 O5 -101(6)
C5 Fe2 C6 O6 -150(2)
C4 Fe2 C6 O6 108(2)
P1 Fe2 C6 O6 -47(2)
S1 Fe2 C6 O6 17(2)
Fe1 Fe2 C6 O6 6(2)
Fe2 S1 C7 C8 5.81(15)
Fe1 S1 C7 C8 -69.60(14)
P1 O7 C8 C7 -54.21(18)
S1 C7 C8 O7 58.51(18)
P1 O8 C9 C14 92.96(17)
P1 O8 C9 C10 -92.50(17)
C14 C9 C10 C11 -0.1(3)
O8 C9 C10 C11 -174.47(14)
C9 C10 C11 C12 0.2(3)
C10 C11 C12 C13 0.0(3)
C11 C12 C13 C14 -0.3(3)
C10 C9 C14 C13 -0.2(3)
O8 C9 C14 C13 174.07(15)
C12 C13 C14 C9 0.4(3)
